data_4021006
loop_
_publ_author_name
'Takuya Koizumi'
'Eiko Mochizuki'
'Ken Kokubo'
'Takumi Oshima'

_publ_section_title
;
 Mechanism of Novel Consecutive Rearrangements
 of Cyclobutene-Fused Diphenylhomobenzoquinones
 Catalyzed by Lewis Acids
;
_journal_name_full 'Journal of Organic Chemistry'
_journal_page_first 4577
_journal_page_last 4585
_journal_paper_doi 10.1021/jo035830k
_journal_volume 69
_journal_year 2004
_chemical_formula_moiety 'C30 H26 O2 '
_chemical_formula_sum 'C30 H26 O2'
_chemical_formula_weight 418.53
_space_group_IT_number 14
_symmetry_cell_setting monoclinic
_symmetry_space_group_name_Hall '-P 2yab'
_symmetry_space_group_name_H-M 'P 1 21/a 1'
_cell_angle_alpha 90
_cell_angle_beta 99.205(1)
_cell_angle_gamma 90
_cell_formula_units_Z 4
_cell_length_a 12.644(1)
_cell_length_b 12.974(1)
_cell_length_c 14.0462(9)
_cell_measurement_temperature 296.2
_cell_volume 2274.4(3)
_exptl_crystal_density_diffrn 1.222
_cod_original_sg_symbol_H-M 'P 21/a'
_cod_database_code 4021006

loop_
_symmetry_equiv_pos_as_xyz
x,y,z
1/2-x,1/2+y,-z
-x,-y,-z
1/2+x,1/2-y,z

loop_
_atom_site_label
_atom_site_type_symbol
_atom_site_fract_x
_atom_site_fract_y
_atom_site_fract_z
_atom_site_U_iso_or_equiv
_atom_site_adp_type
_atom_site_occupancy
_atom_site_calc_flag
_atom_site_refinement_flags
_atom_site_disorder_assembly
_atom_site_disorder_group
O(1) O 0.8421(1) 0.3745(1) 0.63979(10) 0.0519(4) Uani 1.00 d . . .
O(2) O 0.5332(1) 0.1409(1) 0.7659(1) 0.0539(4) Uani 1.00 d . . .
C(1) C 0.7696(1) 0.3300(2) 0.6712(1) 0.0408(5) Uani 1.00 d . . .
C(2) C 0.7883(1) 0.2836(2) 0.7687(1) 0.0421(5) Uani 1.00 d . . .
C(3) C 0.7210(1) 0.3158(2) 0.8473(1) 0.0457(6) Uani 1.00 d . . .
C(4) C 0.7087(1) 0.2093(2) 0.7997(1) 0.0415(5) Uani 1.00 d . . .
C(5) C 0.6120(1) 0.1916(2) 0.7216(1) 0.0432(5) Uani 1.00 d . . .
C(6) C 0.6444(1) 0.1329(2) 0.6362(1) 0.0445(5) Uani 1.00 d . . .
C(7) C 0.6717(1) 0.2000(2) 0.5720(1) 0.0444(5) Uani 1.00 d . . .
C(8) C 0.6620(1) 0.3113(2) 0.6079(1) 0.0424(5) Uani 1.00 d . . .
C(9) C 0.5754(1) 0.2948(2) 0.6730(1) 0.0452(6) Uani 1.00 d . . .
C(10) C 0.5611(1) 0.3827(2) 0.7384(1) 0.0493(6) Uani 1.00 d . . .
C(11) C 0.4790(2) 0.4541(2) 0.7152(2) 0.0636(8) Uani 1.00 d . . .
C(12) C 0.4696(2) 0.5367(2) 0.7754(2) 0.0789(10) Uani 1.00 d . . .
C(13) C 0.5403(2) 0.5476(2) 0.8595(2) 0.0764(10) Uani 1.00 d . . .
C(14) C 0.6221(2) 0.4773(2) 0.8839(2) 0.0640(8) Uani 1.00 d . . .
C(15) C 0.6338(2) 0.3940(2) 0.8233(1) 0.0481(6) Uani 1.00 d . . .
C(16) C 0.7820(2) 0.3234(2) 0.9482(1) 0.0548(6) Uani 1.00 d . . .
C(17) C 0.8865(2) 0.3585(2) 0.9683(2) 0.0702(8) Uani 1.00 d . . .
C(18) C 0.9378(3) 0.3675(3) 1.0630(2) 0.095(1) Uani 1.00 d . . .
C(19) C 0.8850(4) 0.3434(3) 1.1367(2) 0.100(1) Uani 1.00 d . . .
C(20) C 0.7823(4) 0.3096(3) 1.1190(2) 0.089(1) Uani 1.00 d . . .
C(21) C 0.7303(3) 0.2983(2) 1.0246(2) 0.0701(9) Uani 1.00 d . . .
C(22) C 0.7061(2) 0.1774(2) 0.4783(1) 0.0495(6) Uani 1.00 d . . .
C(23) C 0.6362(2) 0.1285(2) 0.4068(2) 0.0699(8) Uani 1.00 d . . .
C(24) C 0.6669(3) 0.1064(2) 0.3182(2) 0.087(1) Uani 1.00 d . . .
C(25) C 0.7668(3) 0.1319(2) 0.3012(2) 0.086(1) Uani 1.00 d . . .
C(26) C 0.8363(3) 0.1822(3) 0.3704(2) 0.084(1) Uani 1.00 d . . .
C(27) C 0.8064(2) 0.2053(2) 0.4588(2) 0.0665(8) Uani 1.00 d . . .
C(28) C 0.7502(2) 0.1162(2) 0.8582(2) 0.0538(7) Uani 1.00 d . . .
C(29) C 0.6447(2) 0.0178(2) 0.6310(2) 0.0633(8) Uani 1.00 d . . .
C(30) C 0.6347(2) 0.3924(2) 0.5301(2) 0.0558(7) Uani 1.00 d . . .
H(1) H 0.863(2) 0.271(2) 0.794(1) 0.045(5) Uiso 1.00 calc . . .
H(2) H 0.508(2) 0.281(2) 0.629(1) 0.054(6) Uiso 1.00 calc . . .
H(3) H 0.431(2) 0.442(2) 0.656(2) 0.066(7) Uiso 1.00 calc . . .
H(4) H 0.415(2) 0.585(2) 0.760(2) 0.090(9) Uiso 1.00 calc . . .
H(5) H 0.530(2) 0.606(2) 0.901(2) 0.094(9) Uiso 1.00 calc . . .
H(6) H 0.673(2) 0.489(2) 0.947(2) 0.086(8) Uiso 1.00 calc . . .
H(7) H 0.923(2) 0.383(2) 0.916(2) 0.084(8) Uiso 1.00 calc . . .
H(8) H 1.012(3) 0.390(3) 1.071(3) 0.15(1) Uiso 1.00 calc . . .
H(9) H 0.921(3) 0.349(3) 1.204(3) 0.13(1) Uiso 1.00 calc . . .
H(10) H 0.744(2) 0.293(3) 1.168(2) 0.11(1) Uiso 1.00 calc . . .
H(11) H 0.662(2) 0.275(2) 1.012(2) 0.062(7) Uiso 1.00 calc . . .
H(12) H 0.567(2) 0.112(2) 0.418(2) 0.091(9) Uiso 1.00 calc . . .
H(13) H 0.613(2) 0.072(3) 0.268(2) 0.12(1) Uiso 1.00 calc . . .
H(14) H 0.791(2) 0.114(2) 0.236(2) 0.103(9) Uiso 1.00 calc . . .
H(15) H 0.907(2) 0.210(3) 0.358(2) 0.12(1) Uiso 1.00 calc . . .
H(16) H 0.854(2) 0.245(2) 0.510(2) 0.084(8) Uiso 1.00 calc . . .
H(17) H 0.818(2) 0.130(2) 0.903(2) 0.091(8) Uiso 1.00 calc . . .
H(18) H 0.694(2) 0.089(2) 0.895(2) 0.077(7) Uiso 1.00 calc . . .
H(19) H 0.764(2) 0.062(2) 0.817(2) 0.076(8) Uiso 1.00 calc . . .
H(20) H 0.700(3) -0.016(3) 0.680(3) 0.16(2) Uiso 1.00 calc . . .
H(21) H 0.581(3) -0.014(3) 0.645(2) 0.13(1) Uiso 1.00 calc . . .
H(22) H 0.647(3) -0.009(3) 0.574(2) 0.12(1) Uiso 1.00 calc . . .
H(23) H 0.568(2) 0.376(2) 0.485(2) 0.076(7) Uiso 1.00 calc . . .
H(24) H 0.690(2) 0.401(2) 0.489(2) 0.091(9) Uiso 1.00 calc . . .
H(25) H 0.626(2) 0.458(2) 0.557(2) 0.085(9) Uiso 1.00 calc . . .
H(26) H 0.477(2) 0.132(2) 0.724(2) 0.082(9) Uiso 1.00 calc . . .

loop_
_atom_site_aniso_label
_atom_site_aniso_U_11
_atom_site_aniso_U_22
_atom_site_aniso_U_33
_atom_site_aniso_U_12
_atom_site_aniso_U_13
_atom_site_aniso_U_23
O(1) 0.0433(7) 0.058(1) 0.0568(8) -0.0089(7) 0.0157(6) 0.0051(8)
O(2) 0.0352(7) 0.066(1) 0.0633(9) -0.0054(7) 0.0163(7) 0.0121(8)
C(1) 0.0364(9) 0.042(1) 0.047(1) 0.0015(9) 0.0135(8) -0.0028(9)
C(2) 0.0321(9) 0.055(1) 0.0405(10) 0.0018(9) 0.0082(8) 0.0012(10)
C(3) 0.0436(10) 0.054(1) 0.0416(10) 0.0008(10) 0.0145(8) 0.0024(10)
C(4) 0.0334(9) 0.049(1) 0.0437(10) 0.0026(9) 0.0111(8) 0.0049(10)
C(5) 0.0305(8) 0.050(1) 0.051(1) -0.0029(9) 0.0115(8) 0.006(1)
C(6) 0.0353(9) 0.049(1) 0.049(1) -0.0045(9) 0.0061(8) 0.001(1)
C(7) 0.0359(9) 0.051(1) 0.046(1) -0.0035(9) 0.0057(8) 0.001(1)
C(8) 0.0373(9) 0.046(1) 0.044(1) 0.0004(9) 0.0068(8) 0.0043(10)
C(9) 0.0283(8) 0.055(1) 0.052(1) 0.0010(9) 0.0060(8) 0.007(1)
C(10) 0.0401(10) 0.052(1) 0.060(1) 0.0057(10) 0.0199(9) 0.007(1)
C(11) 0.048(1) 0.064(2) 0.081(2) 0.012(1) 0.020(1) 0.010(1)
C(12) 0.068(2) 0.062(2) 0.115(2) 0.022(1) 0.041(2) 0.009(2)
C(13) 0.091(2) 0.059(2) 0.089(2) 0.011(2) 0.044(2) -0.003(2)
C(14) 0.077(2) 0.057(2) 0.064(1) 0.006(1) 0.031(1) 0.002(1)
C(15) 0.048(1) 0.050(1) 0.051(1) 0.0023(10) 0.0216(9) 0.006(1)
C(16) 0.067(1) 0.056(1) 0.043(1) 0.006(1) 0.0124(10) 0.000(1)
C(17) 0.071(2) 0.083(2) 0.054(1) -0.010(1) 0.002(1) -0.012(1)
C(18) 0.104(2) 0.106(3) 0.067(2) -0.001(2) -0.010(2) -0.023(2)
C(19) 0.135(3) 0.102(3) 0.055(2) 0.029(2) -0.005(2) -0.014(2)
C(20) 0.141(3) 0.082(2) 0.049(2) 0.029(2) 0.031(2) 0.012(2)
C(21) 0.093(2) 0.071(2) 0.051(1) 0.008(2) 0.024(1) 0.007(1)
C(22) 0.057(1) 0.047(1) 0.044(1) 0.002(1) 0.0085(9) 0.003(1)
C(23) 0.086(2) 0.066(2) 0.055(1) -0.010(1) 0.004(1) -0.007(1)
C(24) 0.139(3) 0.066(2) 0.052(2) 0.002(2) 0.003(2) -0.009(1)
C(25) 0.146(3) 0.065(2) 0.053(2) 0.026(2) 0.035(2) 0.005(1)
C(26) 0.100(2) 0.098(2) 0.063(2) 0.012(2) 0.038(2) 0.010(2)
C(27) 0.062(1) 0.088(2) 0.053(1) 0.000(1) 0.018(1) 0.000(1)
C(28) 0.050(1) 0.055(2) 0.056(1) 0.007(1) 0.009(1) 0.008(1)
C(29) 0.072(2) 0.050(2) 0.068(2) -0.012(1) 0.013(1) -0.002(1)
C(30) 0.056(1) 0.057(2) 0.053(1) 0.002(1) 0.005(1) 0.012(1)

loop_
_geom_bond_atom_site_label_1
_geom_bond_atom_site_label_2
_geom_bond_distance
_geom_bond_site_symmetry_1
_geom_bond_site_symmetry_2
_geom_bond_publ_flag
O(1) C(1) 1.223(2) . . yes
O(2) C(5) 1.419(2) . . yes
C(1) C(2) 1.480(3) . . yes
C(1) C(8) 1.521(3) . . yes
C(2) C(3) 1.554(3) . . yes
C(2) C(4) 1.508(3) . . yes
C(3) C(4) 1.531(3) . . yes
C(3) C(15) 1.497(3) . . yes
C(3) C(16) 1.504(3) . . yes
C(4) C(5) 1.524(3) . . yes
C(4) C(28) 1.507(3) . . yes
C(5) C(6) 1.531(3) . . yes
C(5) C(9) 1.539(3) . . yes
C(6) C(7) 1.338(3) . . yes
C(6) C(29) 1.494(4) . . yes
C(7) C(8) 1.540(3) . . yes
C(7) C(22) 1.480(3) . . yes
C(8) C(9) 1.551(3) . . yes
C(8) C(30) 1.517(3) . . yes
C(9) C(10) 1.493(3) . . yes
C(10) C(11) 1.390(3) . . yes
C(10) C(15) 1.393(3) . . yes
C(11) C(12) 1.381(4) . . yes
C(12) C(13) 1.370(4) . . yes
C(13) C(14) 1.380(4) . . yes
C(14) C(15) 1.397(3) . . yes
C(16) C(17) 1.383(3) . . yes
C(16) C(21) 1.382(3) . . yes
C(17) C(18) 1.389(4) . . yes
C(18) C(19) 1.355(5) . . yes
C(19) C(20) 1.356(5) . . yes
C(20) C(21) 1.390(4) . . yes
C(22) C(23) 1.383(3) . . yes
C(22) C(27) 1.387(3) . . yes
C(23) C(24) 1.391(4) . . yes
C(24) C(25) 1.363(4) . . yes
C(25) C(26) 1.368(4) . . yes
C(26) C(27) 1.386(3) . . yes
